data_7029369
loop_
_publ_author_name
'Panja, Anangamohan'
'Shyamal, Milan'
'Saha, Amrita'
'Mandal, Tarun Kanti'

_publ_section_title
;
 Methylene bridge regulated geometrical preferences of ligands in
 cobalt(iii) coordination chemistry and phenoxazinone synthase mimicking
 activity.
;
_journal_issue 14
_journal_name_full 'Dalton transactions (Cambridge, England : 2003)'
_journal_page_first 5443
_journal_page_last 5452
_journal_paper_doi 10.1039/c3dt52597j
_journal_volume 43
_journal_year 2014
_chemical_formula_sum 'C13 H15 Co N12'
_chemical_formula_weight 398.30
_chemical_name_systematic
;
 ?
;
_space_group_IT_number 4
_symmetry_cell_setting monoclinic
_symmetry_space_group_name_Hall 'P 2yb'
_symmetry_space_group_name_H-M 'P 1 21 1'
_atom_sites_solution_hydrogens geom
_atom_sites_solution_primary direct
_atom_sites_solution_secondary difmap
_audit_creation_method SHELXL-97
_cell_angle_alpha 90.00
_cell_angle_beta 114.066(6)
_cell_angle_gamma 90.00
_cell_formula_units_Z 2
_cell_length_a 8.4440(7)
_cell_length_b 12.3232(10)
_cell_length_c 8.7986(7)
_cell_measurement_temperature 298(2)
_cell_volume 835.97(12)
_computing_structure_refinement 'SHELXL-97 (Sheldrick, 1997)'
_diffrn_ambient_temperature 298(2)
_diffrn_measured_fraction_theta_full 0.988
_diffrn_measured_fraction_theta_max 0.988
_diffrn_radiation_monochromator graphite
_diffrn_radiation_source 'fine-focus sealed tube'
_diffrn_radiation_type MoK\a
_diffrn_radiation_wavelength 0.71073
_diffrn_reflns_av_R_equivalents 0.0869
_diffrn_reflns_av_sigmaI/netI 0.1071
_diffrn_reflns_limit_h_max 10
_diffrn_reflns_limit_h_min -9
_diffrn_reflns_limit_k_max 15
_diffrn_reflns_limit_k_min -15
_diffrn_reflns_limit_l_max 9
_diffrn_reflns_limit_l_min -11
_diffrn_reflns_number 12268
_diffrn_reflns_theta_full 27.22
_diffrn_reflns_theta_max 27.22
_diffrn_reflns_theta_min 2.54
_exptl_absorpt_coefficient_mu 1.054
_exptl_absorpt_correction_T_max 0.915
_exptl_absorpt_correction_T_min 0.799
_exptl_absorpt_correction_type empirical
_exptl_absorpt_process_details SADABS
_exptl_crystal_density_diffrn 1.582
_exptl_crystal_density_method 'not measured'
_exptl_crystal_F_000 408
_exptl_crystal_size_max 0.30
_exptl_crystal_size_mid 0.12
_exptl_crystal_size_min 0.10
_refine_diff_density_max 1.337
_refine_diff_density_min -0.619
_refine_diff_density_rms 0.086
_refine_ls_abs_structure_details 'Flack H D (1983), Acta Cryst. A39, 876-881'
_refine_ls_abs_structure_Flack 0.02(3)
_refine_ls_extinction_method none
_refine_ls_goodness_of_fit_ref 0.964
_refine_ls_hydrogen_treatment mixed
_refine_ls_matrix_type full
_refine_ls_number_parameters 238
_refine_ls_number_reflns 3652
_refine_ls_number_restraints 2
_refine_ls_restrained_S_all 0.964
_refine_ls_R_factor_all 0.1106
_refine_ls_R_factor_gt 0.0655
_refine_ls_shift/su_max 0.000
_refine_ls_shift/su_mean 0.000
_refine_ls_structure_factor_coef Fsqd
_refine_ls_weighting_details 'calc w=1/[\s^2^(Fo^2^)+(0.0864P)^2^+0.0000P] where P=(Fo^2^+2Fc^2^)/3'
_refine_ls_weighting_scheme calc
_refine_ls_wR_factor_gt 0.1436
_refine_ls_wR_factor_ref 0.1669
_reflns_number_gt 2344
_reflns_number_total 3652
_reflns_threshold_expression >2sigma(I)
_cod_data_source_file c3dt52597j.txt
_cod_data_source_block as_march2_0m
_cod_depositor_comments
;
The following automatic conversions were performed:

'_symmetry_cell_setting' value 'Monoclinic' changed to 'monoclinic'
according to
/usr/data/users/saulius/crontab/automatic-downloads/current/RSC/lib/dictionaries/cif_core.dic
dictionary named 'cif_core.dic' version 2.4.2 from
2011-04-26.

'_exptl_absorpt_correction_type' value 'Empirical'
changed to 'empirical' according to
/usr/data/users/saulius/crontab/automatic-downloads/current/RSC/lib/dictionaries/cif_core.dic
dictionary named 'cif_core.dic' version 2.4.2 from 2011-04-26.

Automatic conversion script
Id: cif_fix_values 2281 2013-09-26 08:29:07Z andrius 
;
_cod_original_sg_symbol_H-M P21
_cod_database_code 7029369

loop_
_symmetry_equiv_pos_as_xyz
'x, y, z'
'-x, y+1/2, -z'

loop_
_atom_site_label
_atom_site_type_symbol
_atom_site_fract_x
_atom_site_fract_y
_atom_site_fract_z
_atom_site_U_iso_or_equiv
_atom_site_adp_type
_atom_site_occupancy
_atom_site_symmetry_multiplicity
_atom_site_calc_flag
_atom_site_refinement_flags
Co1 Co 0.16170(9) 0.24450(8) 0.19136(9) 0.0428(2) Uani 1 1 d .
N8 N 0.1853(7) 0.4662(5) 0.2413(7) 0.0513(14) Uani 1 1 d .
N9 N 0.2453(11) 0.5463(6) 0.2221(10) 0.082(2) Uani 1 1 d .
N11 N 0.4700(7) 0.3198(6) 0.4310(8) 0.0578(16) Uani 1 1 d .
N4 N 0.1946(8) 0.0975(5) 0.1188(8) 0.0572(15) Uani 1 1 d .
N7 N 0.1156(8) 0.3875(5) 0.2652(7) 0.0545(15) Uani 1 1 d .
C11 C 0.1282(15) 0.0877(9) 0.6676(12) 0.074(3) Uani 1 1 d .
H11 H 0.1242 0.0587 0.7636 0.089 Uiso 1 1 calc R
C8 C -0.1616(8) 0.2379(11) 0.2874(8) 0.0588(16) Uani 1 1 d .
H8A H -0.1405 0.3154 0.2885 0.071 Uiso 1 1 calc R
H8B H -0.2581 0.2273 0.3186 0.071 Uiso 1 1 calc R
N2 N -0.0846(7) 0.2246(6) 0.0454(7) 0.0549(17) Uani 1 1 d D
C6 C -0.1401(10) 0.3153(7) -0.0713(10) 0.062(2) Uani 1 1 d .
H6A H -0.1647 0.3783 -0.0186 0.074 Uiso 1 1 calc R
H6B H -0.2444 0.2962 -0.1677 0.074 Uiso 1 1 calc R
C5 C 0.0067(9) 0.3397(5) -0.1235(8) 0.0486(16) Uani 1 1 d .
N1 N 0.1639(7) 0.3079(4) -0.0083(6) 0.0433(12) Uani 1 1 d .
N10 N 0.4109(7) 0.2675(5) 0.3074(8) 0.0546(18) Uani 1 1 d .
N12 N 0.5330(10) 0.3660(8) 0.5533(9) 0.090(2) Uani 1 1 d .
N5 N 0.3260(9) 0.0795(5) 0.1045(9) 0.0668(17) Uani 1 1 d .
N3 N 0.1404(7) 0.1780(4) 0.3857(7) 0.0487(13) Uani 1 1 d .
C13 C 0.2764(10) 0.1221(6) 0.4952(9) 0.0572(18) Uani 1 1 d .
H13 H 0.3737 0.1131 0.4723 0.069 Uiso 1 1 calc R
C12 C 0.2778(12) 0.0786(7) 0.6375(10) 0.068(2) Uani 1 1 d .
H12 H 0.3758 0.0435 0.7130 0.081 Uiso 1 1 calc R
C10 C -0.0108(11) 0.1398(6) 0.5539(9) 0.061(2) Uani 1 1 d .
H10 H -0.1120 0.1448 0.5715 0.074 Uiso 1 1 calc R
C9 C -0.0063(9) 0.1854(6) 0.4131(9) 0.0522(17) Uani 1 1 d .
C7 C -0.2119(9) 0.1967(7) 0.1145(9) 0.0628(19) Uani 1 1 d .
H7A H -0.2240 0.1184 0.1144 0.075 Uiso 1 1 calc R
H7B H -0.3238 0.2268 0.0433 0.075 Uiso 1 1 calc R
C4 C -0.0093(11) 0.3832(6) -0.2700(9) 0.061(2) Uani 1 1 d .
H4 H -0.1179 0.4055 -0.3463 0.074 Uiso 1 1 calc R
C1 C 0.3028(9) 0.3217(6) -0.0430(9) 0.0538(17) Uani 1 1 d .
H1 H 0.4116 0.3022 0.0362 0.065 Uiso 1 1 calc R
C2 C 0.2891(11) 0.3641(7) -0.1934(10) 0.064(2) Uani 1 1 d .
H2 H 0.3873 0.3712 -0.2154 0.077 Uiso 1 1 calc R
N6 N 0.4468(12) 0.0572(7) 0.0834(13) 0.112(3) Uani 1 1 d .
C3 C 0.1322(13) 0.3953(8) -0.3084(9) 0.058(3) Uani 1 1 d .
H3 H 0.1205 0.4240 -0.4102 0.070 Uiso 1 1 calc R
H2N H -0.098(11) 0.178(5) -0.038(7) 0.070 Uiso 1 1 d D

loop_
_atom_site_aniso_label
_atom_site_aniso_U_11
_atom_site_aniso_U_22
_atom_site_aniso_U_33
_atom_site_aniso_U_23
_atom_site_aniso_U_13
_atom_site_aniso_U_12
Co1 0.0342(4) 0.0444(4) 0.0543(4) 0.0013(5) 0.0227(3) 0.0024(5)
N8 0.054(4) 0.043(3) 0.066(4) 0.003(3) 0.034(3) 0.009(3)
N9 0.089(5) 0.057(5) 0.118(6) 0.009(4) 0.061(5) -0.002(4)
N11 0.036(3) 0.084(5) 0.051(4) 0.006(4) 0.015(3) -0.002(3)
N4 0.053(4) 0.044(3) 0.078(4) -0.004(3) 0.031(3) 0.011(3)
N7 0.055(4) 0.049(4) 0.075(4) 0.002(3) 0.042(3) 0.000(3)
C11 0.101(9) 0.060(6) 0.076(7) -0.001(5) 0.051(7) -0.029(6)
C8 0.053(3) 0.059(4) 0.081(4) 0.003(5) 0.044(3) 0.006(4)
N2 0.042(3) 0.069(5) 0.057(3) -0.002(3) 0.023(3) -0.005(3)
C6 0.047(4) 0.065(5) 0.071(5) 0.008(4) 0.022(4) 0.019(4)
C5 0.050(4) 0.043(4) 0.054(4) -0.003(3) 0.022(3) -0.001(3)
N1 0.040(3) 0.038(3) 0.052(3) -0.005(2) 0.020(3) 0.001(2)
N10 0.033(3) 0.068(6) 0.063(4) 0.000(3) 0.021(3) 0.002(3)
N12 0.068(5) 0.118(7) 0.065(5) -0.004(5) 0.008(4) -0.019(5)
N5 0.067(4) 0.046(3) 0.101(5) 0.005(3) 0.049(4) 0.015(3)
N3 0.045(3) 0.044(3) 0.063(4) 0.000(3) 0.027(3) -0.001(3)
C13 0.049(4) 0.056(4) 0.066(5) 0.004(3) 0.022(4) 0.000(3)
C12 0.086(6) 0.052(4) 0.064(5) 0.016(4) 0.029(5) -0.003(4)
C10 0.068(5) 0.055(4) 0.076(5) -0.002(4) 0.045(5) -0.011(4)
C9 0.054(4) 0.047(4) 0.072(5) -0.007(3) 0.042(4) -0.012(3)
C7 0.041(4) 0.066(4) 0.089(5) 0.009(4) 0.035(4) -0.002(3)
C4 0.069(5) 0.052(4) 0.060(5) 0.001(3) 0.022(4) 0.006(4)
C1 0.044(4) 0.060(4) 0.062(4) -0.001(3) 0.026(3) 0.000(3)
C2 0.074(6) 0.056(5) 0.075(5) 0.003(4) 0.044(5) -0.012(4)
N6 0.094(6) 0.095(7) 0.187(9) 0.018(6) 0.097(7) 0.042(5)
C3 0.089(7) 0.047(5) 0.041(4) 0.002(3) 0.029(5) -0.012(4)

loop_
_atom_type_symbol
_atom_type_description
_atom_type_scat_dispersion_real
_atom_type_scat_dispersion_imag
_atom_type_scat_source
C C 0.0033 0.0016 'International Tables Vol C Tables 4.2.6.8 and 6.1.1.4'
H H 0.0000 0.0000 'International Tables Vol C Tables 4.2.6.8 and 6.1.1.4'
N N 0.0061 0.0033 'International Tables Vol C Tables 4.2.6.8 and 6.1.1.4'
Co Co 0.3494 0.9721 'International Tables Vol C Tables 4.2.6.8 and 6.1.1.4'

loop_
_geom_angle_atom_site_label_1
_geom_angle_atom_site_label_2
_geom_angle_atom_site_label_3
_geom_angle
N1 Co1 N10 90.5(2)
N1 Co1 N2 81.7(2)
N10 Co1 N2 171.9(2)
N1 Co1 N3 175.7(2)
N10 Co1 N3 93.8(2)
N2 Co1 N3 93.9(2)
N1 Co1 N7 90.9(2)
N10 Co1 N7 90.8(3)
N2 Co1 N7 91.6(3)
N3 Co1 N7 89.2(2)
N1 Co1 N4 91.2(2)
N10 Co1 N4 92.2(3)
N2 Co1 N4 85.7(3)
N3 Co1 N4 88.5(2)
N7 Co1 N4 176.3(3)
N9 N8 N7 175.3(7)
N12 N11 N10 176.6(8)
N5 N4 Co1 117.7(5)
N8 N7 Co1 119.3(4)
C10 C11 C12 118.5(8)
C10 C11 H11 120.8
C12 C11 H11 120.8
C9 C8 C7 114.3(8)
C9 C8 H8A 108.7
C7 C8 H8A 108.7
C9 C8 H8B 108.7
C7 C8 H8B 108.7
H8A C8 H8B 107.6
C6 N2 C7 112.9(6)
C6 N2 Co1 108.4(5)
C7 N2 Co1 121.0(4)
C6 N2 H2N 91(5)
C7 N2 H2N 108(5)
Co1 N2 H2N 111(5)
N2 C6 C5 107.3(5)
N2 C6 H6A 110.3
C5 C6 H6A 110.3
N2 C6 H6B 110.3
C5 C6 H6B 110.3
H6A C6 H6B 108.5
C4 C5 N1 120.9(7)
C4 C5 C6 126.2(7)
N1 C5 C6 112.8(6)
C1 N1 C5 118.3(6)
C1 N1 Co1 126.5(5)
C5 N1 Co1 115.3(4)
N11 N10 Co1 121.4(5)
N6 N5 N4 175.6(9)
C13 N3 C9 118.7(6)
C13 N3 Co1 118.7(5)
C9 N3 Co1 122.6(5)
N3 C13 C12 123.1(7)
N3 C13 H13 118.5
C12 C13 H13 118.5
C13 C12 C11 118.3(8)
C13 C12 H12 120.8
C11 C12 H12 120.8
C11 C10 C9 121.7(8)
C11 C10 H10 119.1
C9 C10 H10 119.1
N3 C9 C10 119.7(7)
N3 C9 C8 119.5(6)
C10 C9 C8 120.8(6)
N2 C7 C8 112.9(6)
N2 C7 H7A 109.0
C8 C7 H7A 109.0
N2 C7 H7B 109.0
C8 C7 H7B 109.0
H7A C7 H7B 107.8
C5 C4 C3 121.2(8)
C5 C4 H4 119.4
C3 C4 H4 119.4
N1 C1 C2 121.8(7)
N1 C1 H1 119.1
C2 C1 H1 119.1
C3 C2 C1 119.8(7)
C3 C2 H2 120.1
C1 C2 H2 120.1
C2 C3 C4 118.0(7)
C2 C3 H3 121.0
C4 C3 H3 121.0

loop_
_geom_bond_atom_site_label_1
_geom_bond_atom_site_label_2
_geom_bond_distance
Co1 N1 1.929(5)
Co1 N10 1.949(6)
Co1 N2 1.964(6)
Co1 N3 1.969(5)
Co1 N7 1.971(6)
Co1 N4 1.978(6)
N8 N9 1.153(8)
N8 N7 1.197(8)
N11 N12 1.140(9)
N11 N10 1.184(8)
N4 N5 1.187(8)
C11 C10 1.354(13)
C11 C12 1.397(13)
C11 H11 0.9300
C8 C9 1.476(10)
C8 C7 1.491(10)
C8 H8A 0.9700
C8 H8B 0.9700
N2 C6 1.460(10)
N2 C7 1.475(8)
N2 H2N 0.91(2)
C6 C5 1.518(10)
C6 H6A 0.9700
C6 H6B 0.9700
C5 C4 1.351(9)
C5 N1 1.359(8)
N1 C1 1.338(8)
N5 N6 1.142(9)
N3 C13 1.348(9)
N3 C9 1.359(8)
C13 C12 1.358(10)
C13 H13 0.9300
C12 H12 0.9300
C10 C9 1.375(9)
C10 H10 0.9300
C7 H7A 0.9700
C7 H7B 0.9700
C4 C3 1.376(11)
C4 H4 0.9300
C1 C2 1.383(10)
C1 H1 0.9300
C2 C3 1.354(12)
C2 H2 0.9300
C3 H3 0.9300
